data_7060096
loop_
_publ_author_name
'Huynh, Huu-Tri'
'Jeannin, Olivier'
'Aubert, Emmanuel'
'Espinosa, Enrique'
'Fourmigu\'e, Marc'

_publ_section_title
;
 Chalcogen bonding interactions in chelating, chiral bis(selenocyanates)
;
_journal_issue 1
_journal_name_full 'New Journal of Chemistry'
_journal_page_first 76
_journal_page_last 84
_journal_paper_doi 10.1039/D0NJ05293K
_journal_volume 45
_journal_year 2021
_chemical_absolute_configuration unk
_chemical_formula_moiety 'C36 H32 I N2 P Se2'
_chemical_formula_sum 'C36 H32 I N2 P Se2'
_chemical_formula_weight 808.42
_space_group_IT_number 19
_space_group_name_Hall 'P 2ac 2ab'
_space_group_name_H-M_alt 'P 21 21 21'
_symmetry_cell_setting orthorhombic
_symmetry_Int_Tables_number 19
_symmetry_space_group_name_Hall 'P 2ac 2ab'
_symmetry_space_group_name_H-M 'P 21 21 21'
_atom_sites_solution_hydrogens geom
_atom_sites_solution_primary 'direct - structure invariant direct methods'
_atom_sites_solution_secondary 'direct - structure invariant direct methods'
_audit_conform_dict_location ftp://ftp.iucr.org/pub/cif_core.dic
_audit_conform_dict_name cif_core.dic
_audit_conform_dict_version 2.4.3
_audit_creation_date 2019-01-25T15:36:10-00:00
_audit_creation_method 'WinGX routine CIF_UPDATE'
_audit_update_record
;
2020-10-23 deposited with the CCDC.	2020-11-24 downloaded from the CCDC.
;
_cell_angle_alpha 90
_cell_angle_beta 90
_cell_angle_gamma 90
_cell_formula_units_Z 4
_cell_length_a 9.2747(2)
_cell_length_b 10.6749(2)
_cell_length_c 34.3002(6)
_cell_measurement_reflns_used 9913
_cell_measurement_temperature 296(2)
_cell_measurement_theta_max 26.76
_cell_measurement_theta_min 2.27
_cell_measurement_wavelength 0.71073
_cell_volume 3395.94(11)
_computing_cell_refinement 'Bruker APEX2 (Bruker, 2014)'
_computing_data_collection 'Bruker APEX2 (Bruker, 2014)'
_computing_data_reduction 'Bruker APEX2 (Bruker, 2014)'
_computing_molecular_graphics 'Ortep for Windows (Farrugia, 2012)'
_computing_publication_material 'WinGX publication routines (Farrugia, 2012)'
_computing_structure_refinement 'SHELXL-2014/7 (Sheldrick, 2014)'
_computing_structure_solution 'SIR-92 (Altomare et al., 1994)'
_diffrn_ambient_temperature 296(2)
_diffrn_detector 'CCD plate'
_diffrn_measured_fraction_theta_full 0.997
_diffrn_measured_fraction_theta_max 0.997
_diffrn_measurement_device_type 'APEXII, Bruker-AXS'
_diffrn_measurement_method 'CCD rotation images, thick slices'
_diffrn_orient_matrix_UB_11 -0.088841
_diffrn_orient_matrix_UB_12 -0.03667
_diffrn_orient_matrix_UB_13 -0.011944
_diffrn_orient_matrix_UB_21 -0.041681
_diffrn_orient_matrix_UB_22 0.085899
_diffrn_orient_matrix_UB_23 -0.002876
_diffrn_orient_matrix_UB_31 0.044669
_diffrn_orient_matrix_UB_32 0.007222
_diffrn_orient_matrix_UB_33 -0.026439
_diffrn_radiation_monochromator graphite
_diffrn_radiation_probe x-ray
_diffrn_radiation_source 'fine-focus sealed tube'
_diffrn_radiation_type MoK\a
_diffrn_radiation_wavelength 0.71073
_diffrn_reflns_av_R_equivalents 0.0247
_diffrn_reflns_av_unetI/netI 0.0307
_diffrn_reflns_Laue_measured_fraction_full 0.997
_diffrn_reflns_Laue_measured_fraction_max 0.997
_diffrn_reflns_limit_h_max 12
_diffrn_reflns_limit_h_min -12
_diffrn_reflns_limit_k_max 13
_diffrn_reflns_limit_k_min -13
_diffrn_reflns_limit_l_max 44
_diffrn_reflns_limit_l_min -31
_diffrn_reflns_number 24731
_diffrn_reflns_point_group_measured_fraction_full 0.999
_diffrn_reflns_point_group_measured_fraction_max 0.998
_diffrn_reflns_theta_full 25.242
_diffrn_reflns_theta_max 27.519
_diffrn_reflns_theta_min 2.497
_diffrn_standards_number 0
_exptl_absorpt_coefficient_mu 3.161
_exptl_absorpt_correction_T_max 0.777
_exptl_absorpt_correction_T_min 0.691
_exptl_absorpt_correction_type multi-scan
_exptl_absorpt_process_details
;
  [Sheldrick, G.M. (2014). SADABS Bruker AXS Inc., Madison, Wisconsin, USA]
;
_exptl_crystal_colour colorless
_exptl_crystal_density_diffrn 1.581
_exptl_crystal_density_method 'not measured'
_exptl_crystal_description prism
_exptl_crystal_F_000 1592
_exptl_crystal_size_max 0.22
_exptl_crystal_size_mid 0.10
_exptl_crystal_size_min 0.08
_refine_diff_density_max 0.557
_refine_diff_density_min -0.391
_refine_diff_density_rms 0.058
_refine_ls_abs_structure_details
;
 Refined as an inversion twin.
;
_refine_ls_abs_structure_Flack 0.640(10)
_refine_ls_extinction_method none
_refine_ls_goodness_of_fit_ref 1.02
_refine_ls_hydrogen_treatment constr
_refine_ls_matrix_type full
_refine_ls_number_constraints 0
_refine_ls_number_parameters 382
_refine_ls_number_reflns 7781
_refine_ls_number_restraints 0
_refine_ls_restrained_S_all 1.02
_refine_ls_R_factor_all 0.0437
_refine_ls_R_factor_gt 0.0327
_refine_ls_shift/su_max 0.002
_refine_ls_shift/su_mean 0
_refine_ls_structure_factor_coef Fsqd
_refine_ls_weighting_details 'w=1/[\s^2^(Fo^2^)+(0.0310P)^2^+1.2630P] where P=(Fo^2^+2Fc^2^)/3'
_refine_ls_weighting_scheme calc
_refine_ls_wR_factor_gt 0.0671
_refine_ls_wR_factor_ref 0.07
_reflns_Friedel_coverage 0.774
_reflns_Friedel_fraction_full 1
_reflns_Friedel_fraction_max 0.999
_reflns_number_gt 6512
_reflns_number_total 7781
_reflns_threshold_expression 'I > 2\s(I)'
_cod_data_source_file d0nj05293k2.cif
_cod_data_source_block anti-Ph4PI
_cod_depositor_comments 'Adding full bibliography for 7060089--7060096.cif.'
_cod_database_code 7060096

loop_
_symmetry_equiv_pos_as_xyz
'x, y, z'
'-x+1/2, -y, z+1/2'
'x+1/2, -y+1/2, -z'
'-x, y+1/2, -z+1/2'

loop_
_atom_site_label
_atom_site_type_symbol
_atom_site_fract_x
_atom_site_fract_y
_atom_site_fract_z
_atom_site_U_iso_or_equiv
_atom_site_adp_type
_atom_site_occupancy
_atom_site_site_symmetry_order
_atom_site_calc_flag
_atom_site_refinement_flags_posn
_atom_site_refinement_flags_adp
_atom_site_refinement_flags_occupancy
_atom_site_disorder_assembly
_atom_site_disorder_group
C1 C 0.5637(5) 0.5712(4) 0.55143(12) 0.0404(10) Uani 1 1 d . . . . .
C2 C 0.7033(5) 0.6241(4) 0.54853(12) 0.0368(10) Uani 1 1 d . . . . .
C3 C 0.7732(6) 0.6173(5) 0.51260(14) 0.0504(13) Uani 1 1 d . . . . .
H3 H 0.8638 0.6538 0.51 0.06 Uiso 1 1 calc R U . . .
C4 C 0.7129(7) 0.5587(5) 0.48102(14) 0.0616(15) Uani 1 1 d . . . . .
H4 H 0.7627 0.555 0.4575 0.074 Uiso 1 1 calc R U . . .
C5 C 0.5789(7) 0.5056(6) 0.48415(15) 0.0636(16) Uani 1 1 d . . . . .
H5 H 0.5378 0.4652 0.4629 0.076 Uiso 1 1 calc R U . . .
C6 C 0.5055(6) 0.5123(5) 0.51900(15) 0.0548(13) Uani 1 1 d . . . . .
H6 H 0.4144 0.4764 0.5208 0.066 Uiso 1 1 calc R U . . .
C7 C 0.4787(5) 0.5799(4) 0.58874(13) 0.0436(10) Uani 1 1 d . . . . .
H7 H 0.5119 0.6567 0.6016 0.052 Uiso 1 1 calc R U . . .
C8 C 0.3167(6) 0.5958(6) 0.58351(17) 0.0651(15) Uani 1 1 d . . . . .
H8A H 0.2982 0.6666 0.567 0.098 Uiso 1 1 calc R U . . .
H8B H 0.2724 0.6091 0.6085 0.098 Uiso 1 1 calc R U . . .
H8C H 0.2773 0.5217 0.5718 0.098 Uiso 1 1 calc R U . . .
C9 C 0.4536(6) 0.3114(6) 0.59481(16) 0.0559(13) Uani 1 1 d . . . . .
C10 C 0.7744(5) 0.6857(5) 0.58215(13) 0.0424(10) Uani 1 1 d . . . . .
H10 H 0.7566 0.6316 0.6047 0.051 Uiso 1 1 calc R U . . .
C11 C 0.9374(5) 0.7023(7) 0.57968(18) 0.0701(17) Uani 1 1 d . . . . .
H11A H 0.9816 0.6232 0.5737 0.105 Uiso 1 1 calc R U . . .
H11B H 0.9732 0.7324 0.6042 0.105 Uiso 1 1 calc R U . . .
H11C H 0.9601 0.7616 0.5596 0.105 Uiso 1 1 calc R U . . .
C12 C 0.6701(6) 0.9068(5) 0.54386(17) 0.0555(12) Uani 1 1 d . . . . .
C13 C 0.7951(4) 0.1891(4) 0.67936(10) 0.0326(9) Uani 1 1 d . . . . .
C14 C 0.7299(5) 0.0721(5) 0.67746(13) 0.0431(11) Uani 1 1 d . . . . .
H14 H 0.7773 0.0056 0.6655 0.052 Uiso 1 1 calc R U . . .
C15 C 0.5952(5) 0.0548(5) 0.69324(15) 0.0526(13) Uani 1 1 d . . . . .
H15 H 0.551 -0.0232 0.6916 0.063 Uiso 1 1 calc R U . . .
C16 C 0.5263(6) 0.1510(6) 0.71123(16) 0.0615(15) Uani 1 1 d . . . . .
H16 H 0.4356 0.1381 0.722 0.074 Uiso 1 1 calc R U . . .
C17 C 0.5894(6) 0.2674(6) 0.71360(16) 0.0588(14) Uani 1 1 d . . . . .
H17 H 0.5413 0.3325 0.726 0.071 Uiso 1 1 calc R U . . .
C18 C 0.7248(5) 0.2879(5) 0.69749(13) 0.0421(11) Uani 1 1 d . . . . .
H18 H 0.7675 0.3666 0.6988 0.05 Uiso 1 1 calc R U . . .
C19 C 1.0542(4) 0.3450(4) 0.67788(12) 0.0341(9) Uani 1 1 d . . . . .
C20 C 1.1576(5) 0.3262(4) 0.70675(14) 0.0499(12) Uani 1 1 d . . . . .
H20 H 1.1826 0.2455 0.7143 0.06 Uiso 1 1 calc R U . . .
C21 C 1.2225(6) 0.4278(5) 0.72392(17) 0.0617(15) Uani 1 1 d . . . . .
H21 H 1.2923 0.4156 0.743 0.074 Uiso 1 1 calc R U . . .
C22 C 1.1849(6) 0.5475(5) 0.71308(15) 0.0563(13) Uani 1 1 d . . . . .
H22 H 1.2311 0.6159 0.7243 0.068 Uiso 1 1 calc R U . . .
C23 C 1.0802(6) 0.5658(5) 0.68592(17) 0.0594(14) Uani 1 1 d . . . . .
H23 H 1.052 0.6468 0.6795 0.071 Uiso 1 1 calc R U . . .
C24 C 1.0160(6) 0.4656(4) 0.66787(14) 0.0501(12) Uani 1 1 d . . . . .
H24 H 0.9464 0.4791 0.6488 0.06 Uiso 1 1 calc R U . . .
C25 C 1.0741(4) 0.0767(4) 0.66191(12) 0.0330(9) Uani 1 1 d . . . . .
C26 C 1.1710(5) 0.0416(5) 0.63315(14) 0.0500(11) Uani 1 1 d . . . . .
H26 H 1.1749 0.086 0.6098 0.06 Uiso 1 1 calc R U . . .
C27 C 1.2614(6) -0.0586(5) 0.63907(17) 0.0605(15) Uani 1 1 d . . . . .
H27 H 1.3247 -0.0829 0.6194 0.073 Uiso 1 1 calc R U . . .
C28 C 1.2592(6) -0.1232(5) 0.67357(18) 0.0584(15) Uani 1 1 d . . . . .
H28 H 1.3225 -0.1895 0.6776 0.07 Uiso 1 1 calc R U . . .
C29 C 1.1649(7) -0.0901(5) 0.70153(16) 0.0615(14) Uani 1 1 d . . . . .
H29 H 1.162 -0.135 0.7248 0.074 Uiso 1 1 calc R U . . .
C30 C 1.0729(6) 0.0090(5) 0.69621(15) 0.0527(13) Uani 1 1 d . . . . .
H30 H 1.0089 0.0309 0.7159 0.063 Uiso 1 1 calc R U . . .
C31 C 0.9371(4) 0.2473(4) 0.60535(11) 0.0331(9) Uani 1 1 d . . . . .
C32 C 1.0452(5) 0.3060(5) 0.58451(13) 0.0501(12) Uani 1 1 d . . . . .
H32 H 1.1313 0.3278 0.5967 0.06 Uiso 1 1 calc R U . . .
C33 C 1.0241(7) 0.3322(5) 0.54544(14) 0.0619(14) Uani 1 1 d . . . . .
H33 H 1.0964 0.3719 0.5313 0.074 Uiso 1 1 calc R U . . .
C34 C 0.8990(7) 0.3007(5) 0.52769(14) 0.0587(14) Uani 1 1 d . . . . .
H34 H 0.8863 0.3184 0.5014 0.07 Uiso 1 1 calc R U . . .
C35 C 0.7911(6) 0.2428(5) 0.54803(14) 0.0553(14) Uani 1 1 d . . . . .
H35 H 0.7055 0.222 0.5355 0.066 Uiso 1 1 calc R U . . .
C36 C 0.8085(5) 0.2150(4) 0.58733(12) 0.0429(11) Uani 1 1 d . . . . .
H36 H 0.7354 0.1756 0.6013 0.052 Uiso 1 1 calc R U . . .
N1 N 0.4142(6) 0.2287(6) 0.57790(18) 0.0820(16) Uani 1 1 d . . . . .
N2 N 0.6549(7) 0.9420(5) 0.51276(16) 0.0854(16) Uani 1 1 d . . . . .
P1 P 0.96487(11) 0.21373(10) 0.65603(3) 0.0306(2) Uani 1 1 d . . . . .
Se1 Se 0.52250(6) 0.44202(6) 0.62570(2) 0.05613(15) Uani 1 1 d . . . . .
Se2 Se 0.68201(7) 0.85197(5) 0.59462(2) 0.06030(16) Uani 1 1 d . . . . .
I1 I 0.66287(5) 0.68490(4) 0.68799(2) 0.06624(13) Uani 1 1 d . . . . .

loop_
_atom_site_aniso_label
_atom_site_aniso_U_11
_atom_site_aniso_U_22
_atom_site_aniso_U_33
_atom_site_aniso_U_23
_atom_site_aniso_U_13
_atom_site_aniso_U_12
C1 0.045(3) 0.039(2) 0.036(2) 0.004(2) -0.0014(19) 0.002(2)
C2 0.045(3) 0.033(2) 0.033(2) 0.0032(17) 0.0010(19) 0.0066(19)
C3 0.050(3) 0.057(3) 0.044(3) 0.003(2) 0.012(2) 0.001(2)
C4 0.091(4) 0.063(3) 0.030(2) 0.000(2) 0.017(3) 0.008(3)
C5 0.096(5) 0.061(4) 0.034(3) -0.008(2) -0.002(3) -0.001(3)
C6 0.060(3) 0.054(3) 0.050(3) 0.000(2) -0.007(3) -0.007(3)
C7 0.047(3) 0.043(3) 0.040(2) 0.002(2) 0.000(2) 0.000(2)
C8 0.047(3) 0.077(4) 0.071(4) 0.011(3) 0.000(3) 0.005(3)
C9 0.048(3) 0.064(3) 0.055(3) 0.010(3) 0.007(2) -0.002(3)
C10 0.041(2) 0.046(3) 0.040(2) 0.006(2) -0.0014(19) 0.003(2)
C11 0.048(3) 0.088(5) 0.075(4) 0.005(4) -0.007(3) -0.013(3)
C12 0.055(3) 0.042(3) 0.070(3) 0.007(2) -0.005(3) 0.000(3)
C13 0.033(2) 0.040(2) 0.0248(19) 0.0024(17) -0.0003(15) 0.0017(19)
C14 0.037(2) 0.049(3) 0.043(3) -0.004(2) -0.001(2) -0.005(2)
C15 0.045(3) 0.059(3) 0.054(3) 0.007(3) -0.005(2) -0.015(3)
C16 0.033(2) 0.093(5) 0.059(3) 0.017(3) 0.007(2) -0.002(3)
C17 0.053(3) 0.071(4) 0.053(3) 0.001(3) 0.016(3) 0.015(3)
C18 0.043(3) 0.042(3) 0.040(2) 0.002(2) 0.001(2) 0.006(2)
C19 0.031(2) 0.038(2) 0.034(2) -0.0017(17) -0.0003(17) -0.0005(18)
C20 0.051(3) 0.041(3) 0.057(3) -0.010(2) -0.017(2) 0.011(3)
C21 0.057(3) 0.067(4) 0.061(3) -0.024(3) -0.023(3) 0.013(3)
C22 0.059(3) 0.053(3) 0.056(3) -0.017(2) -0.007(3) -0.011(3)
C23 0.077(4) 0.037(3) 0.064(3) 0.005(3) -0.012(3) -0.008(3)
C24 0.059(3) 0.039(3) 0.052(3) 0.003(2) -0.022(2) -0.005(2)
C25 0.031(2) 0.030(2) 0.038(2) -0.0020(18) -0.0015(18) 0.0033(17)
C26 0.050(3) 0.054(3) 0.047(3) 0.000(2) 0.007(2) 0.011(3)
C27 0.054(3) 0.060(3) 0.068(4) -0.008(3) 0.012(3) 0.017(3)
C28 0.045(3) 0.045(3) 0.085(4) -0.002(3) -0.013(3) 0.012(2)
C29 0.067(3) 0.053(3) 0.065(3) 0.017(2) -0.008(3) 0.014(3)
C30 0.060(3) 0.050(3) 0.048(3) 0.011(2) 0.009(2) 0.013(3)
C31 0.040(2) 0.030(2) 0.028(2) 0.0014(17) 0.0008(17) 0.0040(18)
C32 0.054(3) 0.055(3) 0.042(2) 0.008(2) 0.007(2) -0.014(3)
C33 0.089(4) 0.055(3) 0.041(3) 0.009(2) 0.015(3) -0.015(3)
C34 0.096(4) 0.051(3) 0.029(2) 0.005(2) 0.001(3) 0.016(3)
C35 0.063(3) 0.068(3) 0.035(2) -0.005(2) -0.012(2) 0.011(3)
C36 0.045(3) 0.050(3) 0.034(2) -0.0014(19) -0.004(2) 0.000(2)
N1 0.076(4) 0.077(4) 0.093(4) -0.003(3) 0.005(3) -0.017(3)
N2 0.093(4) 0.088(4) 0.075(3) 0.033(3) -0.005(3) 0.018(4)
P1 0.0312(5) 0.0320(6) 0.0287(5) 0.0020(4) 0.0001(4) 0.0009(5)
Se1 0.0625(3) 0.0646(3) 0.0412(2) 0.0118(2) 0.0029(2) 0.0053(3)
Se2 0.0871(4) 0.0462(3) 0.0476(3) -0.0085(2) -0.0048(3) 0.0014(3)
I1 0.0910(3) 0.0683(2) 0.03945(16) -0.00596(16) 0.00314(19) 0.0153(2)

loop_
_atom_type_symbol
_atom_type_description
_atom_type_scat_dispersion_real
_atom_type_scat_dispersion_imag
_atom_type_scat_source
C C 0.0033 0.0016 'International Tables Vol C Tables 4.2.6.8 and 6.1.1.4'
H H 0 0 'International Tables Vol C Tables 4.2.6.8 and 6.1.1.4'
N N 0.0061 0.0033 'International Tables Vol C Tables 4.2.6.8 and 6.1.1.4'
P P 0.1023 0.0942 'International Tables Vol C Tables 4.2.6.8 and 6.1.1.4'
Se Se -0.0929 2.2259 'International Tables Vol C Tables 4.2.6.8 and 6.1.1.4'
I I -0.4742 1.8119 'International Tables Vol C Tables 4.2.6.8 and 6.1.1.4'

loop_
_geom_angle_atom_site_label_1
_geom_angle_atom_site_label_2
_geom_angle_atom_site_label_3
_geom_angle
_geom_angle_site_symmetry_1
_geom_angle_site_symmetry_3
_geom_angle_publ_flag
C6 C1 C2 118.7(4) . . ?
C6 C1 C7 120.4(4) . . ?
C2 C1 C7 120.9(4) . . ?
C3 C2 C1 117.8(4) . . ?
C3 C2 C10 120.3(4) . . ?
C1 C2 C10 121.9(4) . . ?
C4 C3 C2 122.2(5) . . ?
C4 C3 H3 118.9 . . ?
C2 C3 H3 118.9 . . ?
C3 C4 C5 119.8(5) . . ?
C3 C4 H4 120.1 . . ?
C5 C4 H4 120.1 . . ?
C4 C5 C6 119.7(5) . . ?
C4 C5 H5 120.2 . . ?
C6 C5 H5 120.2 . . ?
C5 C6 C1 121.8(5) . . ?
C5 C6 H6 119.1 . . ?
C1 C6 H6 119.1 . . ?
C1 C7 C8 115.0(4) . . ?
C1 C7 Se1 113.0(3) . . ?
C8 C7 Se1 111.1(3) . . ?
C1 C7 H7 105.6 . . ?
C8 C7 H7 105.6 . . ?
Se1 C7 H7 105.6 . . ?
C7 C8 H8A 109.5 . . ?
C7 C8 H8B 109.5 . . ?
H8A C8 H8B 109.5 . . ?
C7 C8 H8C 109.5 . . ?
H8A C8 H8C 109.5 . . ?
H8B C8 H8C 109.5 . . ?
N1 C9 Se1 176.2(6) . . ?
C2 C10 C11 116.7(4) . . ?
C2 C10 Se2 111.5(3) . . ?
C11 C10 Se2 109.3(4) . . ?
C2 C10 H10 106.2 . . ?
C11 C10 H10 106.2 . . ?
Se2 C10 H10 106.2 . . ?
C10 C11 H11A 109.5 . . ?
C10 C11 H11B 109.5 . . ?
H11A C11 H11B 109.5 . . ?
C10 C11 H11C 109.5 . . ?
H11A C11 H11C 109.5 . . ?
H11B C11 H11C 109.5 . . ?
N2 C12 Se2 176.2(6) . . ?
C18 C13 C14 120.0(4) . . ?
C18 C13 P1 120.2(3) . . ?
C14 C13 P1 119.7(3) . . ?
C15 C14 C13 119.9(5) . . ?
C15 C14 H14 120 . . ?
C13 C14 H14 120 . . ?
C16 C15 C14 120.3(5) . . ?
C16 C15 H15 119.8 . . ?
C14 C15 H15 119.8 . . ?
C15 C16 C17 120.7(5) . . ?
C15 C16 H16 119.7 . . ?
C17 C16 H16 119.7 . . ?
C16 C17 C18 120.2(5) . . ?
C16 C17 H17 119.9 . . ?
C18 C17 H17 119.9 . . ?
C13 C18 C17 118.9(5) . . ?
C13 C18 H18 120.6 . . ?
C17 C18 H18 120.6 . . ?
C24 C19 C20 119.2(4) . . ?
C24 C19 P1 120.5(3) . . ?
C20 C19 P1 120.2(3) . . ?
C21 C20 C19 119.6(5) . . ?
C21 C20 H20 120.2 . . ?
C19 C20 H20 120.2 . . ?
C20 C21 C22 120.4(5) . . ?
C20 C21 H21 119.8 . . ?
C22 C21 H21 119.8 . . ?
C23 C22 C21 120.0(5) . . ?
C23 C22 H22 120 . . ?
C21 C22 H22 120 . . ?
C22 C23 C24 120.5(5) . . ?
C22 C23 H23 119.8 . . ?
C24 C23 H23 119.8 . . ?
C23 C24 C19 120.3(4) . . ?
C23 C24 H24 119.9 . . ?
C19 C24 H24 119.9 . . ?
C30 C25 C26 118.1(4) . . ?
C30 C25 P1 121.2(3) . . ?
C26 C25 P1 120.5(3) . . ?
C27 C26 C25 120.0(5) . . ?
C27 C26 H26 120 . . ?
C25 C26 H26 120 . . ?
C28 C27 C26 120.7(5) . . ?
C28 C27 H27 119.7 . . ?
C26 C27 H27 119.7 . . ?
C29 C28 C27 119.6(5) . . ?
C29 C28 H28 120.2 . . ?
C27 C28 H28 120.2 . . ?
C28 C29 C30 120.8(5) . . ?
C28 C29 H29 119.6 . . ?
C30 C29 H29 119.6 . . ?
C29 C30 C25 120.8(5) . . ?
C29 C30 H30 119.6 . . ?
C25 C30 H30 119.6 . . ?
C32 C31 C36 120.4(4) . . ?
C32 C31 P1 119.2(3) . . ?
C36 C31 P1 120.4(3) . . ?
C31 C32 C33 119.4(5) . . ?
C31 C32 H32 120.3 . . ?
C33 C32 H32 120.3 . . ?
C34 C33 C32 120.5(5) . . ?
C34 C33 H33 119.8 . . ?
C32 C33 H33 119.8 . . ?
C33 C34 C35 120.7(5) . . ?
C33 C34 H34 119.6 . . ?
C35 C34 H34 119.6 . . ?
C34 C35 C36 120.4(5) . . ?
C34 C35 H35 119.8 . . ?
C36 C35 H35 119.8 . . ?
C31 C36 C35 118.6(4) . . ?
C31 C36 H36 120.7 . . ?
C35 C36 H36 120.7 . . ?
C13 P1 C25 109.2(2) . . ?
C13 P1 C19 109.62(19) . . ?
C25 P1 C19 109.26(19) . . ?
C13 P1 C31 109.69(18) . . ?
C25 P1 C31 110.69(19) . . ?
C19 P1 C31 108.4(2) . . ?
C9 Se1 C7 97.0(2) . . ?
C12 Se2 C10 96.0(2) . . ?

loop_
_geom_bond_atom_site_label_1
_geom_bond_atom_site_label_2
_geom_bond_distance
_geom_bond_site_symmetry_2
_geom_bond_publ_flag
C1 C6 1.387(7) . ?
C1 C2 1.416(6) . ?
C1 C7 1.506(6) . ?
C2 C3 1.394(6) . ?
C2 C10 1.482(6) . ?
C3 C4 1.371(8) . ?
C3 H3 0.93 . ?
C4 C5 1.370(8) . ?
C4 H4 0.93 . ?
C5 C6 1.377(8) . ?
C5 H5 0.93 . ?
C6 H6 0.93 . ?
C7 C8 1.523(7) . ?
C7 Se1 1.985(4) . ?
C7 H7 0.98 . ?
C8 H8A 0.96 . ?
C8 H8B 0.96 . ?
C8 H8C 0.96 . ?
C9 N1 1.118(7) . ?
C9 Se1 1.864(7) . ?
C10 C11 1.525(7) . ?
C10 Se2 2.017(5) . ?
C10 H10 0.98 . ?
C11 H11A 0.96 . ?
C11 H11B 0.96 . ?
C11 H11C 0.96 . ?
C12 N2 1.140(7) . ?
C12 Se2 1.840(6) . ?
C13 C18 1.387(6) . ?
C13 C14 1.389(6) . ?
C13 P1 1.786(4) . ?
C14 C15 1.374(7) . ?
C14 H14 0.93 . ?
C15 C16 1.358(8) . ?
C15 H15 0.93 . ?
C16 C17 1.375(8) . ?
C16 H16 0.93 . ?
C17 C18 1.389(7) . ?
C17 H17 0.93 . ?
C18 H18 0.93 . ?
C19 C24 1.379(6) . ?
C19 C20 1.393(6) . ?
C19 P1 1.792(4) . ?
C20 C21 1.373(7) . ?
C20 H20 0.93 . ?
C21 C22 1.376(8) . ?
C21 H21 0.93 . ?
C22 C23 1.360(7) . ?
C22 H22 0.93 . ?
C23 C24 1.372(7) . ?
C23 H23 0.93 . ?
C24 H24 0.93 . ?
C25 C30 1.381(6) . ?
C25 C26 1.386(6) . ?
C25 P1 1.791(4) . ?
C26 C27 1.375(7) . ?
C26 H26 0.93 . ?
C27 C28 1.370(8) . ?
C27 H27 0.93 . ?
C28 C29 1.345(8) . ?
C28 H28 0.93 . ?
C29 C30 1.372(7) . ?
C29 H29 0.93 . ?
C30 H30 0.93 . ?
C31 C32 1.382(6) . ?
C31 C36 1.387(6) . ?
C31 P1 1.793(4) . ?
C32 C33 1.383(7) . ?
C32 H32 0.93 . ?
C33 C34 1.353(8) . ?
C33 H33 0.93 . ?
C34 C35 1.368(8) . ?
C34 H34 0.93 . ?
C35 C36 1.390(6) . ?
C35 H35 0.93 . ?
C36 H36 0.93 . ?

loop_
_geom_torsion_atom_site_label_1
_geom_torsion_atom_site_label_2
_geom_torsion_atom_site_label_3
_geom_torsion_atom_site_label_4
_geom_torsion
_geom_torsion_site_symmetry_1
_geom_torsion_site_symmetry_2
_geom_torsion_site_symmetry_3
_geom_torsion_site_symmetry_4
_geom_torsion_publ_flag
C6 C1 C2 C3 1.9(6) . . . . ?
C7 C1 C2 C3 -177.3(4) . . . . ?
C6 C1 C2 C10 -178.4(4) . . . . ?
C7 C1 C2 C10 2.4(6) . . . . ?
C1 C2 C3 C4 -1.9(7) . . . . ?
C10 C2 C3 C4 178.5(5) . . . . ?
C2 C3 C4 C5 0.7(8) . . . . ?
C3 C4 C5 C6 0.5(9) . . . . ?
C4 C5 C6 C1 -0.3(9) . . . . ?
C2 C1 C6 C5 -0.9(8) . . . . ?
C7 C1 C6 C5 178.3(5) . . . . ?
C6 C1 C7 C8 -34.8(7) . . . . ?
C2 C1 C7 C8 144.4(5) . . . . ?
C6 C1 C7 Se1 94.2(5) . . . . ?
C2 C1 C7 Se1 -86.6(5) . . . . ?
C3 C2 C10 C11 -18.8(7) . . . . ?
C1 C2 C10 C11 161.6(5) . . . . ?
C3 C2 C10 Se2 107.8(4) . . . . ?
C1 C2 C10 Se2 -71.8(5) . . . . ?
C18 C13 C14 C15 0.6(6) . . . . ?
P1 C13 C14 C15 -175.9(4) . . . . ?
C13 C14 C15 C16 -1.0(7) . . . . ?
C14 C15 C16 C17 0.6(8) . . . . ?
C15 C16 C17 C18 0.1(8) . . . . ?
C14 C13 C18 C17 0.2(6) . . . . ?
P1 C13 C18 C17 176.7(4) . . . . ?
C16 C17 C18 C13 -0.5(7) . . . . ?
C24 C19 C20 C21 -1.8(7) . . . . ?
P1 C19 C20 C21 -178.3(4) . . . . ?
C19 C20 C21 C22 0.7(9) . . . . ?
C20 C21 C22 C23 1.7(9) . . . . ?
C21 C22 C23 C24 -3.0(9) . . . . ?
C22 C23 C24 C19 1.8(9) . . . . ?
C20 C19 C24 C23 0.6(8) . . . . ?
P1 C19 C24 C23 177.1(4) . . . . ?
C30 C25 C26 C27 0.6(7) . . . . ?
P1 C25 C26 C27 175.5(4) . . . . ?
C25 C26 C27 C28 -1.4(8) . . . . ?
C26 C27 C28 C29 1.8(9) . . . . ?
C27 C28 C29 C30 -1.3(9) . . . . ?
C28 C29 C30 C25 0.5(9) . . . . ?
C26 C25 C30 C29 -0.1(8) . . . . ?
P1 C25 C30 C29 -175.0(4) . . . . ?
C36 C31 C32 C33 -0.1(7) . . . . ?
P1 C31 C32 C33 -179.9(4) . . . . ?
C31 C32 C33 C34 -0.1(8) . . . . ?
C32 C33 C34 C35 0.3(9) . . . . ?
C33 C34 C35 C36 -0.3(8) . . . . ?
C32 C31 C36 C35 0.1(7) . . . . ?
P1 C31 C36 C35 179.9(4) . . . . ?
C34 C35 C36 C31 0.1(7) . . . . ?
C18 C13 P1 C25 145.3(3) . . . . ?
C14 C13 P1 C25 -38.2(4) . . . . ?
C18 C13 P1 C19 25.7(4) . . . . ?
C14 C13 P1 C19 -157.8(3) . . . . ?
C18 C13 P1 C31 -93.2(4) . . . . ?
C14 C13 P1 C31 83.3(4) . . . . ?
C30 C25 P1 C13 -38.0(4) . . . . ?
C26 C25 P1 C13 147.2(4) . . . . ?
C30 C25 P1 C19 81.8(4) . . . . ?
C26 C25 P1 C19 -92.9(4) . . . . ?
C30 C25 P1 C31 -158.8(4) . . . . ?
C26 C25 P1 C31 26.4(4) . . . . ?
C24 C19 P1 C13 -79.5(4) . . . . ?
C20 C19 P1 C13 96.9(4) . . . . ?
C24 C19 P1 C25 160.9(4) . . . . ?
C20 C19 P1 C25 -22.6(4) . . . . ?
C24 C19 P1 C31 40.2(4) . . . . ?
C20 C19 P1 C31 -143.3(4) . . . . ?
C32 C31 P1 C13 160.3(4) . . . . ?
C36 C31 P1 C13 -19.4(4) . . . . ?
C32 C31 P1 C25 -79.2(4) . . . . ?
C36 C31 P1 C25 101.1(4) . . . . ?
C32 C31 P1 C19 40.7(4) . . . . ?
C36 C31 P1 C19 -139.1(4) . . . . ?
